data_7014777
loop_
_publ_author_name
'Cross, Warren B.'
'Daly, Christopher G.'
'Ackerman, Rachel L.'
'George, Ian R.'
'Singh, Kuldip'

_publ_section_title
;
 N-heterocyclic carbene tethered amido complexes of palladium and
 platinum.
;
_journal_issue 2
_journal_name_full 'Dalton transactions (Cambridge, England : 2003)'
_journal_page_first 495
_journal_page_last 505
_journal_paper_doi 10.1039/c0dt01149e
_journal_volume 40
_journal_year 2011
_chemical_formula_moiety 'C24 H26 I N5 Pd,2(C6 H6)'
_chemical_formula_sum 'C36 H38 I N5 Pd'
_chemical_formula_weight 774.01
_chemical_name_common '[CNC-i-Pr]PdI (7a)'
_chemical_name_systematic
;
?
;
_space_group_IT_number 20
_symmetry_cell_setting orthorhombic
_symmetry_space_group_name_Hall 'C 2c 2'
_symmetry_space_group_name_H-M 'C 2 2 21'
_atom_sites_solution_hydrogens geom
_atom_sites_solution_primary direct
_atom_sites_solution_secondary difmap
_audit_creation_method SHELXL-97
_cell_angle_alpha 90.00
_cell_angle_beta 90.00
_cell_angle_gamma 90.00
_cell_formula_units_Z 4
_cell_length_a 10.8012(19)
_cell_length_b 19.746(4)
_cell_length_c 15.230(3)
_cell_measurement_reflns_used 976
_cell_measurement_temperature 150(2)
_cell_measurement_theta_max 28.537
_cell_measurement_theta_min 3.379
_cell_volume 3248.3(11)
_computing_cell_refinement 'Bruker SMART'
_computing_data_collection 'Bruker SMART'
_computing_data_reduction 'Bruker SHELXTL'
_computing_molecular_graphics 'Bruker SHELXTL'
_computing_publication_material 'Bruker SHELXTL'
_computing_structure_refinement 'SHELXL-97 (Sheldrick, 1997)'
_computing_structure_solution 'SHELXS-97 (Sheldrick, 1990)'
_diffrn_ambient_temperature 150(2)
_diffrn_measured_fraction_theta_full 1.000
_diffrn_measured_fraction_theta_max 1.000
_diffrn_measurement_device_type 'Bruker Apex 2000 CCD area detector'
_diffrn_measurement_method 'phi and omega scans'
_diffrn_radiation_monochromator graphite
_diffrn_radiation_source 'fine-focus sealed tube'
_diffrn_radiation_type MoK\a
_diffrn_radiation_wavelength 0.71073
_diffrn_reflns_av_R_equivalents 0.0341
_diffrn_reflns_av_sigmaI/netI 0.0252
_diffrn_reflns_limit_h_max 13
_diffrn_reflns_limit_h_min -13
_diffrn_reflns_limit_k_max 24
_diffrn_reflns_limit_k_min -24
_diffrn_reflns_limit_l_max 18
_diffrn_reflns_limit_l_min -18
_diffrn_reflns_number 13040
_diffrn_reflns_theta_full 26.37
_diffrn_reflns_theta_max 26.37
_diffrn_reflns_theta_min 2.06
_exptl_absorpt_coefficient_mu 1.555
_exptl_absorpt_correction_T_max 0.831
_exptl_absorpt_correction_T_min 0.646
_exptl_absorpt_correction_type empirical
_exptl_absorpt_process_details
;
absorption correction based on 10643 reflections(SADABS);Rint 0.0932 before
correction and 0.0291 after.
;
_exptl_crystal_colour orange
_exptl_crystal_density_diffrn 1.583
_exptl_crystal_density_method 'not measured'
_exptl_crystal_description block
_exptl_crystal_F_000 1552
_exptl_crystal_size_max 0.33
_exptl_crystal_size_mid 0.26
_exptl_crystal_size_min 0.21
_refine_diff_density_max 0.692
_refine_diff_density_min -0.554
_refine_diff_density_rms 0.077
_refine_ls_abs_structure_details 'Flack H D (1983), Acta Cryst. A39, 876-881'
_refine_ls_abs_structure_Flack 0.04(3)
_refine_ls_extinction_method none
_refine_ls_goodness_of_fit_ref 1.064
_refine_ls_hydrogen_treatment constr
_refine_ls_matrix_type full
_refine_ls_number_parameters 144
_refine_ls_number_reflns 3336
_refine_ls_number_restraints 0
_refine_ls_restrained_S_all 1.064
_refine_ls_R_factor_all 0.0277
_refine_ls_R_factor_gt 0.0260
_refine_ls_shift/su_max 0.002
_refine_ls_shift/su_mean 0.000
_refine_ls_structure_factor_coef Fsqd
_refine_ls_weighting_details 'calc w=1/[\s^2^(Fo^2^)+(0.0362P)^2^+2.6372P] where P=(Fo^2^+2Fc^2^)/3'
_refine_ls_weighting_scheme calc
_refine_ls_wR_factor_gt 0.0661
_refine_ls_wR_factor_ref 0.0667
_reflns_number_gt 3149
_reflns_number_total 3336
_reflns_threshold_expression >2sigma(I)
_cod_data_source_file C0DT01149E.TXT
_cod_data_source_block 09075n
_cod_depositor_comments
;
The following automatic conversions were performed:
'_symmetry_cell_setting' value 'Orthorhombic' changed to 'orthorhombic'
according to '/home/saulius/struct/CIF-dictionaries/cif_core.dic'
dictionary named 'cif_core.dic' version 2.4.1 from 2010-06-29.

Automatic conversion script
Id: cif_fix_enum 1555 2011-01-17 13:19:09Z saulius 
;
_cod_original_cell_volume 3248.2(10)
_cod_original_sg_symbol_H-M C222(1)
_cod_database_code 7014777

loop_
_symmetry_equiv_pos_as_xyz
'x, y, z'
'-x, -y, z+1/2'
'-x, y, -z+1/2'
'x, -y, -z'
'x+1/2, y+1/2, z'
'-x+1/2, -y+1/2, z+1/2'
'-x+1/2, y+1/2, -z+1/2'
'x+1/2, -y+1/2, -z'

loop_
_atom_site_label
_atom_site_type_symbol
_atom_site_fract_x
_atom_site_fract_y
_atom_site_fract_z
_atom_site_U_iso_or_equiv
_atom_site_adp_type
_atom_site_occupancy
_atom_site_symmetry_multiplicity
_atom_site_calc_flag
_atom_site_refinement_flags
_atom_site_disorder_assembly
_atom_site_disorder_group
Pd1 Pd 0.0000 0.664516(12) 0.7500 0.01718(8) Uani 1 2 d S . .
I1 I 0.0000 0.795617(11) 0.7500 0.03443(9) Uani 1 2 d S . .
N1 N 0.0000 0.56204(14) 0.7500 0.0194(6) Uani 1 2 d S . .
N2 N 0.1165(2) 0.60700(13) 0.90727(17) 0.0219(5) Uani 1 1 d . . .
N3 N -0.0034(4) 0.68626(12) 0.95424(15) 0.0247(4) Uani 1 1 d . . .
C1 C 0.1008(3) 0.52836(15) 0.7837(2) 0.0242(7) Uani 1 1 d . . .
C2 C 0.1682(3) 0.55467(16) 0.8555(2) 0.0227(6) Uani 1 1 d . . .
C3 C 0.2827(3) 0.52693(18) 0.8782(2) 0.0297(7) Uani 1 1 d . . .
H3 H 0.3308 0.5477 0.9229 0.036 Uiso 1 1 calc R . .
C4 C 0.3273(3) 0.46995(18) 0.8367(3) 0.0342(8) Uani 1 1 d . . .
H4 H 0.4048 0.4510 0.8531 0.041 Uiso 1 1 calc R . .
C5 C 0.2569(3) 0.44072(18) 0.7707(2) 0.0369(10) Uani 1 1 d . . .
H5 H 0.2859 0.4007 0.7428 0.044 Uiso 1 1 calc R . .
C6 C 0.1468(3) 0.46822(14) 0.7450(4) 0.0312(7) Uani 1 1 d . . .
H6 H 0.1001 0.4466 0.7002 0.037 Uiso 1 1 calc R . .
C7 C 0.0371(3) 0.65612(15) 0.8798(2) 0.0208(6) Uani 1 1 d . . .
C8 C 0.1261(3) 0.60808(18) 0.9985(2) 0.0271(7) Uani 1 1 d . . .
H8 H 0.1758 0.5790 1.0335 0.033 Uiso 1 1 calc R . .
C9 C 0.0530(3) 0.6574(2) 1.0276(2) 0.0327(8) Uani 1 1 d . . .
H9 H 0.0414 0.6706 1.0870 0.039 Uiso 1 1 calc R . .
C10 C -0.0991(3) 0.73945(17) 0.9613(2) 0.0275(7) Uani 1 1 d . . .
H10 H -0.1319 0.7491 0.9012 0.033 Uiso 1 1 calc R . .
C11 C -0.2046(4) 0.7140(2) 1.0177(3) 0.0421(10) Uani 1 1 d . . .
H11A H -0.2500 0.6787 0.9859 0.063 Uiso 1 1 calc R . .
H11B H -0.2607 0.7516 1.0312 0.063 Uiso 1 1 calc R . .
H11C H -0.1715 0.6953 1.0724 0.063 Uiso 1 1 calc R . .
C12 C -0.0437(4) 0.8040(2) 0.9980(3) 0.0409(10) Uani 1 1 d . . .
H12A H -0.0080 0.7949 1.0560 0.061 Uiso 1 1 calc R . .
H12B H -0.1085 0.8385 1.0034 0.061 Uiso 1 1 calc R . .
H12C H 0.0212 0.8204 0.9584 0.061 Uiso 1 1 calc R . .

loop_
_atom_site_aniso_label
_atom_site_aniso_U_11
_atom_site_aniso_U_22
_atom_site_aniso_U_33
_atom_site_aniso_U_23
_atom_site_aniso_U_13
_atom_site_aniso_U_12
Pd1 0.01709(13) 0.01198(13) 0.02246(14) 0.000 -0.0001(2) 0.000
I1 0.03880(16) 0.01635(13) 0.04812(17) 0.000 -0.0013(3) 0.000
N1 0.0201(13) 0.0142(13) 0.0239(14) 0.000 0.005(3) 0.000
N2 0.0218(13) 0.0197(12) 0.0240(13) 0.0017(10) 0.0000(11) -0.0014(11)
N3 0.0202(10) 0.0257(10) 0.0282(11) -0.0047(9) -0.0032(17) 0.001(2)
C1 0.0288(16) 0.0143(14) 0.0295(14) 0.0030(12) 0.0049(13) -0.0027(13)
C2 0.0204(14) 0.0170(14) 0.0307(17) 0.0035(12) -0.0011(12) -0.0011(12)
C3 0.0284(16) 0.0256(17) 0.0350(19) 0.0045(14) -0.0014(15) 0.0020(14)
C4 0.0305(17) 0.0269(18) 0.045(2) 0.0087(16) 0.0025(16) 0.0037(15)
C5 0.044(2) 0.0219(14) 0.045(3) 0.0003(14) 0.0076(15) 0.0054(14)
C6 0.0400(15) 0.0169(12) 0.0368(17) -0.002(2) 0.007(2) 0.0007(11)
C7 0.0190(14) 0.0172(14) 0.0263(15) -0.0003(12) -0.0004(11) -0.0009(10)
C8 0.0268(16) 0.0319(18) 0.0226(15) 0.0086(14) -0.0019(13) 0.0030(14)
C9 0.0331(16) 0.044(2) 0.0213(15) -0.0038(15) 0.0002(14) 0.0007(16)
C10 0.0199(15) 0.0322(18) 0.0304(17) -0.0108(14) -0.0003(13) 0.0022(14)
C11 0.0253(18) 0.050(2) 0.051(2) -0.0120(19) 0.0025(17) 0.0013(17)
C12 0.0371(19) 0.0323(19) 0.053(2) -0.0197(18) -0.0057(17) 0.0072(16)

loop_
_atom_type_symbol
_atom_type_description
_atom_type_scat_dispersion_real
_atom_type_scat_dispersion_imag
_atom_type_scat_source
C C 0.0033 0.0016 'International Tables Vol C Tables 4.2.6.8 and 6.1.1.4'
H H 0.0000 0.0000 'International Tables Vol C Tables 4.2.6.8 and 6.1.1.4'
N N 0.0061 0.0033 'International Tables Vol C Tables 4.2.6.8 and 6.1.1.4'
Pd Pd -0.9988 1.0072 'International Tables Vol C Tables 4.2.6.8 and 6.1.1.4'
I I -0.4742 1.8119 'International Tables Vol C Tables 4.2.6.8 and 6.1.1.4'

loop_
_geom_angle_atom_site_label_1
_geom_angle_atom_site_label_2
_geom_angle_atom_site_label_3
_geom_angle
_geom_angle_site_symmetry_1
_geom_angle_site_symmetry_3
_geom_angle_publ_flag
N1 Pd1 C7 85.30(9) . . ?
N1 Pd1 C7 85.30(9) . 3_556 ?
C7 Pd1 C7 170.61(17) . 3_556 ?
N1 Pd1 I1 180.0 . . ?
C7 Pd1 I1 94.70(9) . . ?
C7 Pd1 I1 94.70(9) 3_556 . ?
C1 N1 C1 122.2(3) 3_556 . ?
C1 N1 Pd1 118.92(16) 3_556 . ?
C1 N1 Pd1 118.92(16) . . ?
C7 N2 C8 110.0(3) . . ?
C7 N2 C2 126.7(3) . . ?
C8 N2 C2 122.5(3) . . ?
C7 N3 C9 110.5(3) . . ?
C7 N3 C10 126.9(3) . . ?
C9 N3 C10 122.5(3) . . ?
N1 C1 C2 121.3(3) . . ?
N1 C1 C6 121.9(3) . . ?
C2 C1 C6 116.7(3) . . ?
C3 C2 C1 120.2(3) . . ?
C3 C2 N2 119.9(3) . . ?
C1 C2 N2 119.8(3) . . ?
C4 C3 C2 121.1(3) . . ?
C4 C3 H3 119.4 . . ?
C2 C3 H3 119.4 . . ?
C3 C4 C5 118.8(3) . . ?
C3 C4 H4 120.6 . . ?
C5 C4 H4 120.6 . . ?
C6 C5 C4 121.3(4) . . ?
C6 C5 H5 119.3 . . ?
C4 C5 H5 119.3 . . ?
C5 C6 C1 121.4(4) . . ?
C5 C6 H6 119.3 . . ?
C1 C6 H6 119.3 . . ?
N3 C7 N2 105.0(3) . . ?
N3 C7 Pd1 135.9(2) . . ?
N2 C7 Pd1 118.9(2) . . ?
C9 C8 N2 107.3(3) . . ?
C9 C8 H8 126.3 . . ?
N2 C8 H8 126.3 . . ?
C8 C9 N3 107.0(3) . . ?
C8 C9 H9 126.5 . . ?
N3 C9 H9 126.5 . . ?
N3 C10 C11 109.4(3) . . ?
N3 C10 C12 110.4(3) . . ?
C11 C10 C12 111.5(3) . . ?
N3 C10 H10 108.5 . . ?
C11 C10 H10 108.5 . . ?
C12 C10 H10 108.5 . . ?
C10 C11 H11A 109.5 . . ?
C10 C11 H11B 109.5 . . ?
H11A C11 H11B 109.5 . . ?
C10 C11 H11C 109.5 . . ?
H11A C11 H11C 109.5 . . ?
H11B C11 H11C 109.5 . . ?
C10 C12 H12A 109.5 . . ?
C10 C12 H12B 109.5 . . ?
H12A C12 H12B 109.5 . . ?
C10 C12 H12C 109.5 . . ?
H12A C12 H12C 109.5 . . ?
H12B C12 H12C 109.5 . . ?

loop_
_geom_bond_atom_site_label_1
_geom_bond_atom_site_label_2
_geom_bond_distance
_geom_bond_site_symmetry_2
_geom_bond_publ_flag
Pd1 N1 2.024(3) . ?
Pd1 C7 2.024(3) . ?
Pd1 C7 2.024(3) 3_556 ?
Pd1 I1 2.5887(6) . ?
N1 C1 1.375(3) 3_556 ?
N1 C1 1.375(3) . ?
N2 C7 1.361(4) . ?
N2 C8 1.394(4) . ?
N2 C2 1.414(4) . ?
N3 C7 1.353(4) . ?
N3 C9 1.393(5) . ?
N3 C10 1.478(4) . ?
C1 C2 1.413(4) . ?
C1 C6 1.416(4) . ?
C2 C3 1.397(4) . ?
C3 C4 1.377(5) . ?
C3 H3 0.9500 . ?
C4 C5 1.386(5) . ?
C4 H4 0.9500 . ?
C5 C6 1.365(5) . ?
C5 H5 0.9500 . ?
C6 H6 0.9500 . ?
C8 C9 1.330(5) . ?
C8 H8 0.9500 . ?
C9 H9 0.9500 . ?
C10 C11 1.513(5) . ?
C10 C12 1.516(5) . ?
C10 H10 1.0000 . ?
C11 H11A 0.9800 . ?
C11 H11B 0.9800 . ?
C11 H11C 0.9800 . ?
C12 H12A 0.9800 . ?
C12 H12B 0.9800 . ?
C12 H12C 0.9800 . ?

loop_
_geom_torsion_atom_site_label_1
_geom_torsion_atom_site_label_2
_geom_torsion_atom_site_label_3
_geom_torsion_atom_site_label_4
_geom_torsion
_geom_torsion_site_symmetry_1
_geom_torsion_site_symmetry_2
_geom_torsion_site_symmetry_3
_geom_torsion_site_symmetry_4
_geom_torsion_publ_flag
C7 Pd1 N1 C1 126.68(17) . . . 3_556 ?
C7 Pd1 N1 C1 -53.32(17) 3_556 . . 3_556 ?
C7 Pd1 N1 C1 -53.32(17) . . . . ?
C7 Pd1 N1 C1 126.68(17) 3_556 . . . ?
C1 N1 C1 C2 -145.8(3) 3_556 . . . ?
Pd1 N1 C1 C2 34.2(3) . . . . ?
C1 N1 C1 C6 38.3(2) 3_556 . . . ?
Pd1 N1 C1 C6 -141.7(2) . . . . ?
N1 C1 C2 C3 -167.9(3) . . . . ?
C6 C1 C2 C3 8.3(4) . . . . ?
N1 C1 C2 N2 15.3(4) . . . . ?
C6 C1 C2 N2 -168.6(3) . . . . ?
C7 N2 C2 C3 152.4(3) . . . . ?
C8 N2 C2 C3 -38.2(4) . . . . ?
C7 N2 C2 C1 -30.7(4) . . . . ?
C8 N2 C2 C1 138.6(3) . . . . ?
C1 C2 C3 C4 -6.0(5) . . . . ?
N2 C2 C3 C4 170.8(3) . . . . ?
C2 C3 C4 C5 0.9(5) . . . . ?
C3 C4 C5 C6 1.6(5) . . . . ?
C4 C5 C6 C1 1.0(6) . . . . ?
N1 C1 C6 C5 170.2(3) . . . . ?
C2 C1 C6 C5 -5.9(5) . . . . ?
C9 N3 C7 N2 1.7(4) . . . . ?
C10 N3 C7 N2 -174.8(3) . . . . ?
C9 N3 C7 Pd1 177.6(3) . . . . ?
C10 N3 C7 Pd1 1.1(5) . . . . ?
C8 N2 C7 N3 -1.1(3) . . . . ?
C2 N2 C7 N3 169.3(3) . . . . ?
C8 N2 C7 Pd1 -177.9(2) . . . . ?
C2 N2 C7 Pd1 -7.4(4) . . . . ?
N1 Pd1 C7 N3 -136.0(3) . . . . ?
I1 Pd1 C7 N3 44.0(3) . . . . ?
N1 Pd1 C7 N2 39.5(2) . . . . ?
I1 Pd1 C7 N2 -140.5(2) . . . . ?
C7 N2 C8 C9 0.1(4) . . . . ?
C2 N2 C8 C9 -170.8(3) . . . . ?
N2 C8 C9 N3 0.9(4) . . . . ?
C7 N3 C9 C8 -1.6(4) . . . . ?
C10 N3 C9 C8 175.0(3) . . . . ?
C7 N3 C10 C11 119.7(4) . . . . ?
C9 N3 C10 C11 -56.4(4) . . . . ?
C7 N3 C10 C12 -117.2(4) . . . . ?
C9 N3 C10 C12 66.7(4) . . . . ?
